data_7248948
loop_
_publ_author_name
'Pr\;etka, Dominika'
'Marcinkowski, Dawid'
'Siwiak, Agnieszka'
'Kubicki, Maciej'
'Consiglio, Giuseppe'
'Patroniak, Violetta'
'Gorczy\'nski, Adam'

_publ_section_title
;
 Crystal engineering of monometallic lanthanide(iii) supramolecular
 systems within the N3-tridentate hydrazone Schiff-base ligand
;
_journal_issue 31
_journal_name_full CrystEngComm
_journal_page_first 4167
_journal_page_last 4180
_journal_paper_doi 10.1039/D4CE00450G
_journal_volume 26
_journal_year 2024
_chemical_formula_moiety 'C25 H26 F9 N10 O9 Pr S3'
_chemical_formula_sum 'C25 H26 F9 N10 O9 Pr S3'
_chemical_formula_weight 1018.65
_space_group_crystal_system orthorhombic
_space_group_IT_number 29
_space_group_name_Hall 'P 2c -2ac'
_space_group_name_H-M_alt 'P c a 21'
_atom_sites_solution_hydrogens geom
_audit_creation_method SHELXL-2013
_audit_update_record
;
2016-01-10 deposited with the CCDC.	2024-07-03 downloaded from the CCDC.
;
_cell_angle_alpha 90
_cell_angle_beta 90
_cell_angle_gamma 90
_cell_formula_units_Z 4
_cell_length_a 10.9258(3)
_cell_length_b 17.1974(4)
_cell_length_c 19.8714(6)
_cell_measurement_reflns_used 6654
_cell_measurement_temperature 295(2)
_cell_measurement_theta_max 27.9420
_cell_measurement_theta_min 3.7170
_cell_volume 3733.74(18)
_computing_cell_refinement 'CrysAlis Pro (Agilent Technologies (2011))'
_computing_data_collection 'CrysAlis Pro (Agilent Technologies (2011))'
_computing_data_reduction 'CrysAlis Pro (Agilent Technologies (2011))'
_computing_molecular_graphics 'Mercury (MacRae et al., 2009)'
_computing_publication_material 'SHELXL-2013 (Sheldrick, 2013)'
_computing_structure_refinement 'SHELXL-2013 (Sheldrick, 2013)'
_computing_structure_solution 'SIR92 (Altomare et al., 1993)'
_diffrn_ambient_temperature 295(2)
_diffrn_detector_area_resol_mean 16.1544
_diffrn_measured_fraction_theta_full 0.998
_diffrn_measured_fraction_theta_max 0.875
_diffrn_measurement_device_type 'Xcalibur, Eos'
_diffrn_measurement_method \w-scan
_diffrn_radiation_monochromator graphite
_diffrn_radiation_source 'Enhance (Mo) X-ray Source'
_diffrn_radiation_type 'Mo K\a'
_diffrn_radiation_wavelength 0.7107
_diffrn_reflns_av_R_equivalents 0.0251
_diffrn_reflns_av_unetI/netI 0.0342
_diffrn_reflns_Laue_measured_fraction_full 0.998
_diffrn_reflns_Laue_measured_fraction_max 0.875
_diffrn_reflns_limit_h_max 14
_diffrn_reflns_limit_h_min -8
_diffrn_reflns_limit_k_max 20
_diffrn_reflns_limit_k_min -22
_diffrn_reflns_limit_l_max 25
_diffrn_reflns_limit_l_min -12
_diffrn_reflns_number 12868
_diffrn_reflns_point_group_measured_fraction_full 0.731
_diffrn_reflns_point_group_measured_fraction_max 0.618
_diffrn_reflns_theta_full 25.000
_diffrn_reflns_theta_max 28.098
_diffrn_reflns_theta_min 3.014
_exptl_absorpt_coefficient_mu 1.580
_exptl_absorpt_correction_T_max 1.00000
_exptl_absorpt_correction_T_min 0.87134
_exptl_absorpt_correction_type multi-scan
_exptl_absorpt_process_details
;
CrysAlisPro, Agilent Technologies,
Version 1.171.36.28 (release 01-02-2013 CrysAlis171 .NET)
(compiled Feb  1 2013,16:14:44)
Empirical absorption correction using spherical harmonics,
 implemented in SCALE3 ABSPACK scaling algorithm.
;
_exptl_crystal_colour 'pale yellow'
_exptl_crystal_density_diffrn 1.812
_exptl_crystal_description block
_exptl_crystal_F_000 2024
_exptl_crystal_size_max 0.3
_exptl_crystal_size_mid 0.25
_exptl_crystal_size_min 0.1
_refine_diff_density_max 0.555
_refine_diff_density_min -0.490
_refine_diff_density_rms 0.073
_refine_ls_abs_structure_details
;
 Flack x determined using 1240 quotients [(I+)-(I-)]/[(I+)+(I-)]
 (Parsons and Flack (2004), Acta Cryst. A60, s61).
;
_refine_ls_abs_structure_Flack 0.430(10)
_refine_ls_extinction_method none
_refine_ls_goodness_of_fit_ref 1.035
_refine_ls_hydrogen_treatment constr
_refine_ls_matrix_type full
_refine_ls_number_parameters 518
_refine_ls_number_reflns 5629
_refine_ls_number_restraints 1
_refine_ls_restrained_S_all 1.035
_refine_ls_R_factor_all 0.0434
_refine_ls_R_factor_gt 0.0314
_refine_ls_shift/su_max 0.000
_refine_ls_shift/su_mean 0.000
_refine_ls_structure_factor_coef Fsqd
_refine_ls_weighting_details 'w=1/[\s^2^(Fo^2^)+(0.0452P)^2^+0.6559P] where P=(Fo^2^+2Fc^2^)/3'
_refine_ls_weighting_scheme calc
_refine_ls_wR_factor_gt 0.0770
_refine_ls_wR_factor_ref 0.0820
_reflns_Friedel_coverage 0.371
_reflns_Friedel_fraction_full 0.445
_reflns_Friedel_fraction_max 0.344
_reflns_number_gt 4715
_reflns_number_total 5629
_reflns_threshold_expression 'I > 2\s(I)'
_cod_data_source_file d4ce00450g2.cif
_cod_data_source_block 02
_cod_depositor_comments 'Adding full bibliography for 7248946--7248974.cif.'
_cod_database_code 7248948
_shelx_space_group_comment
;
The symmetry employed for this shelxl refinement is uniquely defined
by the following loop, which should always be used as a source of
symmetry information in preference to the above space-group names.
They are only intended as comments.
;
_shelxl_version_number 2013-4

loop_
_space_group_symop_operation_xyz
'x, y, z'
'-x, -y, z+1/2'
'-x+1/2, y, z+1/2'
'x+1/2, -y, z'

loop_
_atom_site_label
_atom_site_type_symbol
_atom_site_fract_x
_atom_site_fract_y
_atom_site_fract_z
_atom_site_U_iso_or_equiv
_atom_site_adp_type
_atom_site_occupancy
_atom_site_site_symmetry_order
_atom_site_calc_flag
_atom_site_refinement_flags_posn
_atom_site_refinement_flags_adp
_atom_site_refinement_flags_occupancy
_atom_site_disorder_assembly
_atom_site_disorder_group
Pr1 Pr 0.44722(2) 0.24438(2) 0.09994(6) 0.02648(10) Uani 1 1 d . . . . .
N1A N 0.4790(5) 0.1189(3) 0.0301(3) 0.0333(14) Uani 1 1 d . . . . .
C2A C 0.4187(6) 0.0520(4) 0.0380(4) 0.0347(17) Uani 1 1 d . . . . .
C3A C 0.4425(8) -0.0136(4) -0.0020(5) 0.051(2) Uani 1 1 d . . . . .
H3A H 0.4011 -0.0601 0.0052 0.062 Uiso 1 1 calc R U . . .
C4A C 0.5278(8) -0.0074(5) -0.0516(5) 0.056(2) Uani 1 1 d . . . . .
H4A H 0.5440 -0.0497 -0.0794 0.067 Uiso 1 1 calc R U . . .
C5A C 0.5901(8) 0.0609(5) -0.0609(5) 0.052(2) Uani 1 1 d . . . . .
H5A H 0.6493 0.0655 -0.0943 0.062 Uiso 1 1 calc R U . . .
C6A C 0.5631(7) 0.1217(5) -0.0201(5) 0.044(2) Uani 1 1 d . . . . .
H6A H 0.6047 0.1682 -0.0269 0.053 Uiso 1 1 calc R U . . .
N7A N 0.3280(5) 0.0507(3) 0.0872(4) 0.0381(18) Uani 1 1 d . . . . .
C7A C 0.2528(9) -0.0172(4) 0.1044(8) 0.071(3) Uani 1 1 d . . . . .
H7A1 H 0.2766 -0.0365 0.1479 0.107 Uiso 1 1 calc R U . . .
H7A2 H 0.2646 -0.0571 0.0713 0.107 Uiso 1 1 calc R U . . .
H7A3 H 0.1681 -0.0024 0.1055 0.107 Uiso 1 1 calc R U . . .
N8A N 0.3118(5) 0.1174(3) 0.1226(3) 0.0318(15) Uani 1 1 d . . . . .
C9A C 0.2324(7) 0.1190(4) 0.1701(4) 0.0373(19) Uani 1 1 d . . . . .
H9A H 0.1852 0.0756 0.1806 0.045 Uiso 1 1 calc R U . . .
C10A C 0.2196(7) 0.1911(5) 0.2066(5) 0.038(2) Uani 1 1 d . . . . .
N11A N 0.1560(7) 0.1995(4) 0.2640(4) 0.055(2) Uani 1 1 d . . . . .
C11A C 0.0835(9) 0.1418(5) 0.3014(6) 0.078(3) Uani 1 1 d . . . . .
H11A H 0.0216 0.1205 0.2725 0.117 Uiso 1 1 calc R U . . .
H11B H 0.0455 0.1664 0.3394 0.117 Uiso 1 1 calc R U . . .
H11C H 0.1363 0.1008 0.3167 0.117 Uiso 1 1 calc R U . . .
C12A C 0.1734(9) 0.2745(6) 0.2846(6) 0.065(3) Uani 1 1 d . . . . .
H12A H 0.1388 0.2979 0.3223 0.078 Uiso 1 1 calc R U . . .
C13A C 0.2488(9) 0.3078(5) 0.2409(5) 0.062(3) Uani 1 1 d . . . . .
H13A H 0.2763 0.3589 0.2432 0.074 Uiso 1 1 calc R U . . .
N14A N 0.2805(8) 0.2546(3) 0.1911(4) 0.0333(18) Uani 1 1 d . . . . .
N1B N 0.5040(6) 0.3678(3) 0.1682(4) 0.0420(16) Uani 1 1 d . . . . .
C2B C 0.4467(7) 0.4373(4) 0.1640(4) 0.0413(19) Uani 1 1 d . . . . .
C3B C 0.4769(10) 0.5003(5) 0.2032(6) 0.068(3) Uani 1 1 d . . . . .
H3B H 0.4369 0.5476 0.1980 0.082 Uiso 1 1 calc R U . . .
C4B C 0.5671(10) 0.4915(6) 0.2499(6) 0.081(4) Uani 1 1 d . . . . .
H4B H 0.5891 0.5327 0.2777 0.097 Uiso 1 1 calc R U . . .
C5B C 0.6246(10) 0.4218(7) 0.2551(6) 0.080(3) Uani 1 1 d . . . . .
H5B H 0.6865 0.4158 0.2868 0.096 Uiso 1 1 calc R U . . .
C6B C 0.5939(8) 0.3597(5) 0.2147(5) 0.056(2) Uani 1 1 d . . . . .
H6B H 0.6345 0.3125 0.2193 0.067 Uiso 1 1 calc R U . . .
N7B N 0.3524(6) 0.4427(3) 0.1181(3) 0.0447(19) Uani 1 1 d . . . . .
C7B C 0.2960(10) 0.5161(4) 0.0995(8) 0.089(4) Uani 1 1 d . . . . .
H7B1 H 0.3009 0.5228 0.0516 0.134 Uiso 1 1 calc R U . . .
H7B2 H 0.3380 0.5580 0.1214 0.134 Uiso 1 1 calc R U . . .
H7B3 H 0.2117 0.5160 0.1131 0.134 Uiso 1 1 calc R U . . .
N8B N 0.3196(5) 0.3770(3) 0.0842(3) 0.0350(18) Uani 1 1 d . . . . .
C9B C 0.2330(7) 0.3785(4) 0.0401(4) 0.0394(19) Uani 1 1 d . . . . .
H9B H 0.1886 0.4235 0.0313 0.047 Uiso 1 1 calc R U . . .
C10B C 0.2093(7) 0.3076(4) 0.0056(5) 0.042(2) Uani 1 1 d . . . . .
N11B N 0.1254(6) 0.2985(4) -0.0447(5) 0.056(2) Uani 1 1 d . . . . .
C11B C 0.0450(10) 0.3590(6) -0.0726(6) 0.087(4) Uani 1 1 d . . . . .
H11D H -0.0137 0.3356 -0.1022 0.131 Uiso 1 1 calc R U . . .
H11E H 0.0932 0.3960 -0.0971 0.131 Uiso 1 1 calc R U . . .
H11F H 0.0031 0.3849 -0.0365 0.131 Uiso 1 1 calc R U . . .
C12B C 0.1342(10) 0.2235(6) -0.0660(6) 0.071(4) Uani 1 1 d . . . . .
H12B H 0.0899 0.2004 -0.1005 0.086 Uiso 1 1 calc R U . . .
C13B C 0.2207(9) 0.1890(5) -0.0267(5) 0.057(3) Uani 1 1 d . . . . .
H13B H 0.2455 0.1375 -0.0306 0.068 Uiso 1 1 calc R U . . .
N14B N 0.2658(8) 0.2407(4) 0.0192(5) 0.049(3) Uani 1 1 d . . . . .
S1C S 0.79467(18) 0.24993(10) 0.06788(13) 0.0441(5) Uani 1 1 d . . . . .
O11C O 0.8108(7) 0.3281(3) 0.0509(4) 0.093(2) Uani 1 1 d . . . . .
O12C O 0.8320(6) 0.1952(4) 0.0180(4) 0.074(2) Uani 1 1 d . . . . .
O13C O 0.6780(4) 0.2342(3) 0.0975(6) 0.0530(13) Uani 1 1 d . . . . .
C1C C 0.9026(9) 0.2380(6) 0.1359(6) 0.065(3) Uani 1 1 d . . . . .
F11C F 0.9092(7) 0.1651(5) 0.1547(4) 0.123(3) Uani 1 1 d . . . . .
F12C F 0.8731(7) 0.2800(6) 0.1882(4) 0.124(3) Uani 1 1 d . . . . .
F13C F 1.0120(5) 0.2602(4) 0.1175(5) 0.122(4) Uani 1 1 d . . . . .
S1D S 0.5193(2) 0.10916(12) 0.24791(12) 0.0430(5) Uani 1 1 d . . . . .
O11D O 0.4229(5) 0.1130(4) 0.2944(3) 0.0622(17) Uani 1 1 d . . . . .
O12D O 0.5370(7) 0.0352(4) 0.2162(5) 0.090(3) Uani 1 1 d . . . . .
O13D O 0.5246(5) 0.1737(3) 0.2016(3) 0.0506(15) Uani 1 1 d . . . . .
C1D C 0.6540(11) 0.1268(11) 0.2998(7) 0.097(5) Uani 1 1 d . . . . .
F11D F 0.6611(7) 0.0681(8) 0.3439(5) 0.193(6) Uani 1 1 d . . . . .
F12D F 0.6534(9) 0.1868(8) 0.3283(6) 0.187(6) Uani 1 1 d . . . . .
F13D F 0.7553(6) 0.1232(6) 0.2642(4) 0.146(3) Uani 1 1 d . . . . .
S1E S 0.5109(2) 0.38475(12) -0.04198(13) 0.0453(5) Uani 1 1 d . . . . .
O11E O 0.5434(7) 0.4540(4) -0.0066(4) 0.084(2) Uani 1 1 d . . . . .
O12E O 0.4032(6) 0.3874(4) -0.0836(4) 0.070(2) Uani 1 1 d . . . . .
O13E O 0.5212(5) 0.3142(3) -0.0017(3) 0.0503(15) Uani 1 1 d . . . . .
C1E C 0.6341(12) 0.3749(11) -0.1005(9) 0.109(6) Uani 1 1 d . . . . .
F11E F 0.6215(9) 0.3105(8) -0.1367(6) 0.193(6) Uani 1 1 d . . . . .
F12E F 0.7359(7) 0.3760(7) -0.0792(4) 0.193(6) Uani 1 1 d . . . . .
F13E F 0.6244(7) 0.4289(7) -0.1474(5) 0.182(5) Uani 1 1 d . . . . .

loop_
_atom_site_aniso_label
_atom_site_aniso_U_11
_atom_site_aniso_U_22
_atom_site_aniso_U_33
_atom_site_aniso_U_23
_atom_site_aniso_U_13
_atom_site_aniso_U_12
Pr1 0.02567(15) 0.02547(14) 0.02831(17) 0.0026(3) 0.0005(3) 0.00023(14)
N1A 0.033(3) 0.030(3) 0.036(4) 0.001(3) 0.007(3) 0.001(2)
C2A 0.040(4) 0.028(3) 0.036(5) 0.002(3) 0.000(4) 0.003(3)
C3A 0.070(6) 0.036(4) 0.049(6) -0.015(4) 0.005(5) -0.001(4)
C4A 0.063(6) 0.050(5) 0.054(6) -0.017(4) 0.000(5) 0.011(4)
C5A 0.056(5) 0.061(5) 0.039(5) -0.007(4) 0.014(4) 0.018(4)
C6A 0.045(5) 0.041(4) 0.046(6) 0.007(4) 0.011(4) 0.006(4)
N7A 0.041(3) 0.029(2) 0.044(5) -0.005(3) 0.008(3) -0.007(2)
C7A 0.096(6) 0.045(4) 0.072(7) -0.023(6) 0.018(7) -0.029(4)
N8A 0.035(3) 0.028(3) 0.033(4) 0.001(2) -0.005(3) 0.000(2)
C9A 0.033(4) 0.032(3) 0.047(5) 0.006(3) 0.005(4) -0.005(3)
C10A 0.029(4) 0.047(5) 0.039(5) 0.003(4) 0.009(4) 0.004(4)
N11A 0.058(5) 0.044(4) 0.062(5) -0.005(4) 0.036(4) -0.007(3)
C11A 0.089(7) 0.075(6) 0.070(8) -0.007(5) 0.047(6) -0.021(5)
C12A 0.074(7) 0.047(5) 0.074(7) -0.008(5) 0.041(6) 0.012(5)
C13A 0.078(7) 0.045(5) 0.063(7) -0.004(5) 0.035(6) -0.003(4)
N14A 0.043(4) 0.029(3) 0.027(4) -0.001(2) 0.011(3) -0.001(3)
N1B 0.042(4) 0.040(3) 0.044(4) 0.001(3) -0.005(3) -0.013(3)
C2B 0.052(5) 0.033(4) 0.039(5) -0.002(3) 0.005(4) -0.011(4)
C3B 0.087(8) 0.047(5) 0.071(7) -0.018(5) -0.007(6) -0.010(5)
C4B 0.084(8) 0.071(7) 0.088(10) -0.027(7) -0.018(7) -0.019(6)
C5B 0.076(8) 0.090(8) 0.075(8) -0.015(7) -0.022(7) -0.011(6)
C6B 0.054(5) 0.057(5) 0.056(7) -0.002(5) -0.006(5) -0.008(5)
N7B 0.064(4) 0.028(3) 0.043(5) -0.003(3) 0.000(3) 0.002(3)
C7B 0.153(10) 0.036(4) 0.079(7) -0.014(7) -0.045(9) 0.032(5)
N8B 0.038(3) 0.026(2) 0.041(6) -0.004(2) 0.005(3) 0.004(2)
C9B 0.035(4) 0.037(4) 0.046(5) 0.007(3) -0.001(4) 0.008(3)
C10B 0.036(5) 0.040(4) 0.051(6) 0.001(4) -0.017(4) 0.000(3)
N11B 0.041(4) 0.049(4) 0.079(6) 0.007(4) -0.027(4) 0.008(3)
C11B 0.096(8) 0.074(7) 0.092(9) 0.011(6) -0.052(7) 0.028(6)
C12B 0.085(8) 0.046(6) 0.083(8) -0.002(5) -0.053(6) -0.009(5)
C13B 0.074(6) 0.030(4) 0.066(7) -0.009(4) -0.021(5) -0.005(4)
N14B 0.039(5) 0.033(4) 0.076(7) 0.012(4) -0.018(4) -0.004(3)
S1C 0.0370(10) 0.0415(10) 0.0537(12) 0.0048(9) 0.0004(9) 0.0015(8)
O11C 0.108(6) 0.040(3) 0.131(7) 0.012(4) -0.021(5) -0.011(3)
O12C 0.064(4) 0.072(4) 0.087(5) -0.020(4) 0.011(4) 0.011(3)
O13C 0.025(2) 0.089(3) 0.045(3) 0.001(4) -0.005(4) 0.005(2)
C1C 0.038(5) 0.079(6) 0.077(8) 0.017(6) -0.002(5) -0.002(4)
F11C 0.118(6) 0.126(6) 0.126(7) 0.068(5) -0.030(5) 0.008(5)
F12C 0.104(6) 0.197(8) 0.070(5) -0.028(6) -0.019(4) -0.008(6)
F13C 0.033(2) 0.192(7) 0.140(11) 0.043(6) -0.019(4) -0.026(3)
S1D 0.0461(12) 0.0485(11) 0.0344(13) 0.0106(10) 0.0046(11) 0.0110(10)
O11D 0.048(3) 0.093(5) 0.045(4) 0.016(3) 0.015(3) 0.011(3)
O12D 0.101(6) 0.054(4) 0.116(7) -0.011(4) 0.016(5) 0.026(4)
O13D 0.045(3) 0.058(3) 0.049(4) 0.020(3) -0.014(3) -0.008(3)
C1D 0.052(7) 0.185(14) 0.055(8) 0.050(9) -0.017(6) -0.009(8)
F11D 0.109(6) 0.299(13) 0.170(10) 0.159(10) -0.076(6) -0.047(7)
F12D 0.142(8) 0.256(14) 0.162(11) -0.118(11) -0.057(7) -0.030(8)
F13D 0.045(4) 0.289(10) 0.104(6) 0.070(7) 0.003(4) -0.011(5)
S1E 0.0464(12) 0.0484(11) 0.0411(14) 0.0101(10) 0.0019(11) -0.0045(10)
O11E 0.117(7) 0.051(4) 0.083(6) -0.008(4) -0.007(5) -0.030(4)
O12E 0.053(4) 0.099(5) 0.057(5) 0.017(4) -0.010(3) -0.001(3)
O13E 0.053(4) 0.043(3) 0.054(4) 0.016(3) 0.008(3) 0.000(3)
C1E 0.070(9) 0.167(14) 0.089(12) 0.082(11) 0.031(8) 0.019(8)
F11E 0.156(9) 0.264(14) 0.159(10) -0.114(11) 0.064(7) 0.014(9)
F12E 0.039(4) 0.435(17) 0.106(7) 0.104(8) 0.009(4) 0.024(6)
F13E 0.116(6) 0.318(14) 0.111(7) 0.139(9) 0.054(5) 0.048(7)

loop_
_atom_type_symbol
_atom_type_description
_atom_type_scat_dispersion_real
_atom_type_scat_dispersion_imag
_atom_type_scat_source
C C 0.0033 0.0016 'International Tables Vol C Tables 4.2.6.8 and 6.1.1.4'
H H 0.0000 0.0000 'International Tables Vol C Tables 4.2.6.8 and 6.1.1.4'
N N 0.0061 0.0033 'International Tables Vol C Tables 4.2.6.8 and 6.1.1.4'
O O 0.0106 0.0060 'International Tables Vol C Tables 4.2.6.8 and 6.1.1.4'
F F 0.0171 0.0103 'International Tables Vol C Tables 4.2.6.8 and 6.1.1.4'
S S 0.1246 0.1234 'International Tables Vol C Tables 4.2.6.8 and 6.1.1.4'
Pr Pr -0.2180 2.8214 'International Tables Vol C Tables 4.2.6.8 and 6.1.1.4'

loop_
_geom_angle_atom_site_label_1
_geom_angle_atom_site_label_2
_geom_angle_atom_site_label_3
_geom_angle
_geom_angle_site_symmetry_1
_geom_angle_site_symmetry_3
_geom_angle_publ_flag
O13E Pr1 O13D 141.29(15) . . ?
O13E Pr1 O13C 72.2(3) . . ?
O13D Pr1 O13C 69.2(3) . . ?
O13E Pr1 N14B 75.7(2) . . ?
O13D Pr1 N14B 139.2(2) . . ?
O13C Pr1 N14B 139.6(3) . . ?
O13E Pr1 N14A 140.28(18) . . ?
O13D Pr1 N14A 72.8(2) . . ?
O13C Pr1 N14A 136.4(3) . . ?
N14B Pr1 N14A 84.0(2) . . ?
O13E Pr1 N1A 85.62(19) . . ?
O13D Pr1 N1A 89.0(2) . . ?
O13C Pr1 N1A 78.3(2) . . ?
N14B Pr1 N1A 75.3(2) . . ?
N14A Pr1 N1A 121.90(18) . . ?
O13E Pr1 N1B 87.3(2) . . ?
O13D Pr1 N1B 84.0(2) . . ?
O13C Pr1 N1B 80.1(2) . . ?
N14B Pr1 N1B 122.3(2) . . ?
N14A Pr1 N1B 75.3(2) . . ?
N1A Pr1 N1B 158.47(18) . . ?
O13E Pr1 N8A 135.3(2) . . ?
O13D Pr1 N8A 69.81(17) . . ?
O13C Pr1 N8A 119.87(17) . . ?
N14B Pr1 N8A 69.9(2) . . ?
N14A Pr1 N8A 63.00(18) . . ?
N1A Pr1 N8A 58.93(18) . . ?
N1B Pr1 N8A 135.4(2) . . ?
O13E Pr1 N8B 70.40(17) . . ?
O13D Pr1 N8B 132.8(2) . . ?
O13C Pr1 N8B 124.98(17) . . ?
N14B Pr1 N8B 63.0(2) . . ?
N14A Pr1 N8B 70.00(19) . . ?
N1A Pr1 N8B 135.5(2) . . ?
N1B Pr1 N8B 59.42(19) . . ?
N8A Pr1 N8B 115.13(14) . . ?
C2A N1A C6A 116.8(7) . . ?
C2A N1A Pr1 126.1(5) . . ?
C6A N1A Pr1 117.1(5) . . ?
N1A C2A N7A 116.6(6) . . ?
N1A C2A C3A 122.3(7) . . ?
N7A C2A C3A 121.1(7) . . ?
C4A C3A C2A 118.3(8) . . ?
C4A C3A H3A 120.8 . . ?
C2A C3A H3A 120.8 . . ?
C3A C4A C5A 120.3(8) . . ?
C3A C4A H4A 119.8 . . ?
C5A C4A H4A 119.8 . . ?
C6A C5A C4A 118.2(9) . . ?
C6A C5A H5A 120.9 . . ?
C4A C5A H5A 120.9 . . ?
C5A C6A N1A 124.0(8) . . ?
C5A C6A H6A 118.0 . . ?
N1A C6A H6A 118.0 . . ?
N8A N7A C2A 116.3(5) . . ?
N8A N7A C7A 118.6(7) . . ?
C2A N7A C7A 125.1(6) . . ?
N7A C7A H7A1 109.5 . . ?
N7A C7A H7A2 109.5 . . ?
H7A1 C7A H7A2 109.5 . . ?
N7A C7A H7A3 109.5 . . ?
H7A1 C7A H7A3 109.5 . . ?
H7A2 C7A H7A3 109.5 . . ?
C9A N8A N7A 119.2(6) . . ?
C9A N8A Pr1 118.7(4) . . ?
N7A N8A Pr1 122.1(4) . . ?
N8A C9A C10A 117.0(6) . . ?
N8A C9A H9A 121.5 . . ?
C10A C9A H9A 121.5 . . ?
N14A C10A N11A 111.9(8) . . ?
N14A C10A C9A 123.1(8) . . ?
N11A C10A C9A 124.7(8) . . ?
C10A N11A C12A 106.6(7) . . ?
C10A N11A C11A 129.4(8) . . ?
C12A N11A C11A 124.0(8) . . ?
N11A C11A H11A 109.5 . . ?
N11A C11A H11B 109.5 . . ?
H11A C11A H11B 109.5 . . ?
N11A C11A H11C 109.5 . . ?
H11A C11A H11C 109.5 . . ?
H11B C11A H11C 109.5 . . ?
C13A C12A N11A 107.2(8) . . ?
C13A C12A H12A 126.4 . . ?
N11A C12A H12A 126.4 . . ?
C12A C13A N14A 109.7(8) . . ?
C12A C13A H13A 125.2 . . ?
N14A C13A H13A 125.2 . . ?
C10A N14A C13A 104.6(8) . . ?
C10A N14A Pr1 117.9(5) . . ?
C13A N14A Pr1 136.2(6) . . ?
C2B N1B C6B 117.9(7) . . ?
C2B N1B Pr1 125.5(5) . . ?
C6B N1B Pr1 116.4(5) . . ?
N1B C2B C3B 123.4(8) . . ?
N1B C2B N7B 116.5(6) . . ?
C3B C2B N7B 120.1(8) . . ?
C4B C3B C2B 118.2(9) . . ?
C4B C3B H3B 120.9 . . ?
C2B C3B H3B 120.9 . . ?
C5B C4B C3B 119.0(10) . . ?
C5B C4B H4B 120.5 . . ?
C3B C4B H4B 120.5 . . ?
C4B C5B C6B 121.8(11) . . ?
C4B C5B H5B 119.1 . . ?
C6B C5B H5B 119.1 . . ?
N1B C6B C5B 119.6(9) . . ?
N1B C6B H6B 120.2 . . ?
C5B C6B H6B 120.2 . . ?
N8B N7B C2B 117.8(5) . . ?
N8B N7B C7B 118.8(7) . . ?
C2B N7B C7B 123.0(7) . . ?
N7B C7B H7B1 109.5 . . ?
N7B C7B H7B2 109.5 . . ?
H7B1 C7B H7B2 109.5 . . ?
N7B C7B H7B3 109.5 . . ?
H7B1 C7B H7B3 109.5 . . ?
H7B2 C7B H7B3 109.5 . . ?
C9B N8B N7B 120.8(6) . . ?
C9B N8B Pr1 118.4(4) . . ?
N7B N8B Pr1 120.6(4) . . ?
N8B C9B C10B 116.3(6) . . ?
N8B C9B H9B 121.8 . . ?
C10B C9B H9B 121.8 . . ?
N14B C10B N11B 111.1(7) . . ?
N14B C10B C9B 123.9(8) . . ?
N11B C10B C9B 125.0(7) . . ?
C12B N11B C10B 106.8(6) . . ?
C12B N11B C11B 126.6(8) . . ?
C10B N11B C11B 126.5(8) . . ?
N11B C11B H11D 109.5 . . ?
N11B C11B H11E 109.5 . . ?
H11D C11B H11E 109.5 . . ?
N11B C11B H11F 109.5 . . ?
H11D C11B H11F 109.5 . . ?
H11E C11B H11F 109.5 . . ?
N11B C12B C13B 106.6(8) . . ?
N11B C12B H12B 126.7 . . ?
C13B C12B H12B 126.7 . . ?
C12B C13B N14B 110.4(8) . . ?
C12B C13B H13B 124.8 . . ?
N14B C13B H13B 124.8 . . ?
C10B N14B C13B 105.0(8) . . ?
C10B N14B Pr1 117.8(6) . . ?
C13B N14B Pr1 135.8(6) . . ?
O11C S1C O12C 115.5(5) . . ?
O11C S1C O13C 113.2(4) . . ?
O12C S1C O13C 114.6(4) . . ?
O11C S1C C1C 102.0(5) . . ?
O12C S1C C1C 105.0(5) . . ?
O13C S1C C1C 104.6(6) . . ?
S1C O13C Pr1 152.1(6) . . ?
F13C C1C F12C 106.7(9) . . ?
F13C C1C F11C 108.0(9) . . ?
F12C C1C F11C 108.4(10) . . ?
F13C C1C S1C 110.7(8) . . ?
F12C C1C S1C 111.8(7) . . ?
F11C C1C S1C 111.0(8) . . ?
O11D S1D O12D 115.7(5) . . ?
O11D S1D O13D 114.4(4) . . ?
O12D S1D O13D 113.4(5) . . ?
O11D S1D C1D 103.0(6) . . ?
O12D S1D C1D 106.7(7) . . ?
O13D S1D C1D 101.6(5) . . ?
S1D O13D Pr1 150.9(3) . . ?
F12D C1D F13D 107.7(13) . . ?
F12D C1D F11D 110.3(15) . . ?
F13D C1D F11D 105.5(12) . . ?
F12D C1D S1D 114.4(11) . . ?
F13D C1D S1D 111.6(11) . . ?
F11D C1D S1D 106.9(10) . . ?
O11E S1E O12E 117.4(4) . . ?
O11E S1E O13E 113.9(4) . . ?
O12E S1E O13E 113.9(4) . . ?
O11E S1E C1E 102.2(8) . . ?
O12E S1E C1E 104.2(6) . . ?
O13E S1E C1E 102.7(5) . . ?
S1E O13E Pr1 145.4(3) . . ?
F12E C1E F13E 108.4(12) . . ?
F12E C1E F11E 107.6(14) . . ?
F13E C1E F11E 101.2(16) . . ?
F12E C1E S1E 118.1(14) . . ?
F13E C1E S1E 109.4(10) . . ?
F11E C1E S1E 110.7(10) . . ?

loop_
_geom_bond_atom_site_label_1
_geom_bond_atom_site_label_2
_geom_bond_distance
_geom_bond_site_symmetry_2
_geom_bond_publ_flag
Pr1 O13E 2.484(5) . ?
Pr1 O13D 2.505(6) . ?
Pr1 O13C 2.529(4) . ?
Pr1 N14B 2.550(9) . ?
Pr1 N14A 2.575(8) . ?
Pr1 N1A 2.590(6) . ?
Pr1 N1B 2.594(6) . ?
Pr1 N8A 2.676(5) . ?
Pr1 N8B 2.691(5) . ?
N1A C2A 1.335(8) . ?
N1A C6A 1.357(10) . ?
C2A N7A 1.392(9) . ?
C2A C3A 1.404(10) . ?
C3A C4A 1.361(12) . ?
C3A H3A 0.9300 . ?
C4A C5A 1.370(13) . ?
C4A H4A 0.9300 . ?
C5A C6A 1.355(11) . ?
C5A H5A 0.9300 . ?
C6A H6A 0.9300 . ?
N7A N8A 1.358(7) . ?
N7A C7A 1.468(9) . ?
C7A H7A1 0.9600 . ?
C7A H7A2 0.9600 . ?
C7A H7A3 0.9600 . ?
N8A C9A 1.284(9) . ?
C9A C10A 1.444(11) . ?
C9A H9A 0.9300 . ?
C10A N14A 1.315(10) . ?
C10A N11A 1.342(11) . ?
N11A C12A 1.366(11) . ?
N11A C11A 1.472(11) . ?
C11A H11A 0.9600 . ?
C11A H11B 0.9600 . ?
C11A H11C 0.9600 . ?
C12A C13A 1.327(12) . ?
C12A H12A 0.9300 . ?
C13A N14A 1.392(11) . ?
C13A H13A 0.9300 . ?
N1B C2B 1.351(9) . ?
N1B C6B 1.355(11) . ?
C2B C3B 1.375(12) . ?
C2B N7B 1.379(10) . ?
C3B C4B 1.361(14) . ?
C3B H3B 0.9300 . ?
C4B C5B 1.357(14) . ?
C4B H4B 0.9300 . ?
C5B C6B 1.377(13) . ?
C5B H5B 0.9300 . ?
C6B H6B 0.9300 . ?
N7B N8B 1.364(8) . ?
N7B C7B 1.453(9) . ?
C7B H7B1 0.9600 . ?
C7B H7B2 0.9600 . ?
C7B H7B3 0.9600 . ?
N8B C9B 1.290(9) . ?
C9B C10B 1.423(11) . ?
C9B H9B 0.9300 . ?
C10B N14B 1.334(9) . ?
C10B N11B 1.366(11) . ?
N11B C12B 1.360(13) . ?
N11B C11B 1.470(10) . ?
C11B H11D 0.9600 . ?
C11B H11E 0.9600 . ?
C11B H11F 0.9600 . ?
C12B C13B 1.361(13) . ?
C12B H12B 0.9300 . ?
C13B N14B 1.366(12) . ?
C13B H13B 0.9300 . ?
S1C O11C 1.397(6) . ?
S1C O12C 1.426(7) . ?
S1C O13C 1.430(6) . ?
S1C C1C 1.806(10) . ?
C1C F13C 1.307(11) . ?
C1C F12C 1.307(12) . ?
C1C F11C 1.309(11) . ?
S1D O11D 1.403(6) . ?
S1D O12D 1.432(7) . ?
S1D O13D 1.442(6) . ?
S1D C1D 1.823(13) . ?
C1D F12D 1.176(18) . ?
C1D F13D 1.315(14) . ?
C1D F11D 1.339(15) . ?
S1E O11E 1.429(7) . ?
S1E O12E 1.439(7) . ?
S1E O13E 1.458(5) . ?
S1E C1E 1.787(14) . ?
C1E F12E 1.190(15) . ?
C1E F13E 1.321(13) . ?
C1E F11E 1.33(2) . ?

loop_
_geom_torsion_atom_site_label_1
_geom_torsion_atom_site_label_2
_geom_torsion_atom_site_label_3
_geom_torsion_atom_site_label_4
_geom_torsion
_geom_torsion_site_symmetry_1
_geom_torsion_site_symmetry_2
_geom_torsion_site_symmetry_3
_geom_torsion_site_symmetry_4
_geom_torsion_publ_flag
C6A N1A C2A N7A -176.7(7) . . . . ?
Pr1 N1A C2A N7A 1.9(9) . . . . ?
C6A N1A C2A C3A 1.8(11) . . . . ?
Pr1 N1A C2A C3A -179.6(6) . . . . ?
N1A C2A C3A C4A -1.9(13) . . . . ?
N7A C2A C3A C4A 176.6(8) . . . . ?
C2A C3A C4A C5A 1.3(14) . . . . ?
C3A C4A C5A C6A -0.9(14) . . . . ?
C4A C5A C6A N1A 0.9(14) . . . . ?
C2A N1A C6A C5A -1.3(12) . . . . ?
Pr1 N1A C6A C5A 179.9(7) . . . . ?
N1A C2A N7A N8A -0.9(9) . . . . ?
C3A C2A N7A N8A -179.4(7) . . . . ?
N1A C2A N7A C7A -178.9(8) . . . . ?
C3A C2A N7A C7A 2.5(12) . . . . ?
C2A N7A N8A C9A -177.7(7) . . . . ?
C7A N7A N8A C9A 0.5(11) . . . . ?
C2A N7A N8A Pr1 -0.4(8) . . . . ?
C7A N7A N8A Pr1 177.8(7) . . . . ?
N7A N8A C9A C10A 179.4(7) . . . . ?
Pr1 N8A C9A C10A 2.0(9) . . . . ?
N8A C9A C10A N14A 3.3(13) . . . . ?
N8A C9A C10A N11A -169.0(8) . . . . ?
N14A C10A N11A C12A 2.8(11) . . . . ?
C9A C10A N11A C12A 175.9(8) . . . . ?
N14A C10A N11A C11A -175.1(10) . . . . ?
C9A C10A N11A C11A -2.1(16) . . . . ?
C10A N11A C12A C13A -1.9(12) . . . . ?
C11A N11A C12A C13A 176.2(10) . . . . ?
N11A C12A C13A N14A 0.3(13) . . . . ?
N11A C10A N14A C13A -2.6(11) . . . . ?
C9A C10A N14A C13A -175.7(9) . . . . ?
N11A C10A N14A Pr1 166.2(6) . . . . ?
C9A C10A N14A Pr1 -7.0(12) . . . . ?
C12A C13A N14A C10A 1.3(12) . . . . ?
C12A C13A N14A Pr1 -164.2(7) . . . . ?
C6B N1B C2B C3B 1.6(13) . . . . ?
Pr1 N1B C2B C3B 177.3(7) . . . . ?
C6B N1B C2B N7B -177.5(7) . . . . ?
Pr1 N1B C2B N7B -1.8(10) . . . . ?
N1B C2B C3B C4B -1.8(15) . . . . ?
N7B C2B C3B C4B 177.3(9) . . . . ?
C2B C3B C4B C5B 1.0(17) . . . . ?
C3B C4B C5B C6B -0.2(19) . . . . ?
C2B N1B C6B C5B -0.8(13) . . . . ?
Pr1 N1B C6B C5B -176.8(8) . . . . ?
C4B C5B C6B N1B 0.1(17) . . . . ?
N1B C2B N7B N8B 4.2(10) . . . . ?
C3B C2B N7B N8B -175.0(8) . . . . ?
N1B C2B N7B C7B -169.3(9) . . . . ?
C3B C2B N7B C7B 11.6(14) . . . . ?
C2B N7B N8B C9B -179.3(7) . . . . ?
C7B N7B N8B C9B -5.5(11) . . . . ?
C2B N7B N8B Pr1 -4.7(8) . . . . ?
C7B N7B N8B Pr1 169.1(8) . . . . ?
N7B N8B C9B C10B 177.6(7) . . . . ?
Pr1 N8B C9B C10B 2.9(9) . . . . ?
N8B C9B C10B N14B 3.9(14) . . . . ?
N8B C9B C10B N11B -176.9(8) . . . . ?
N14B C10B N11B C12B -3.2(12) . . . . ?
C9B C10B N11B C12B 177.5(10) . . . . ?
N14B C10B N11B C11B 179.3(10) . . . . ?
C9B C10B N11B C11B 0.0(16) . . . . ?
C10B N11B C12B C13B 1.6(12) . . . . ?
C11B N11B C12B C13B 179.1(11) . . . . ?
N11B C12B C13B N14B 0.5(13) . . . . ?
N11B C10B N14B C13B 3.4(12) . . . . ?
C9B C10B N14B C13B -177.3(9) . . . . ?
N11B C10B N14B Pr1 171.9(6) . . . . ?
C9B C10B N14B Pr1 -8.8(13) . . . . ?
C12B C13B N14B C10B -2.3(13) . . . . ?
C12B C13B N14B Pr1 -167.7(8) . . . . ?
O11C S1C O13C Pr1 48.5(11) . . . . ?
O12C S1C O13C Pr1 -86.9(9) . . . . ?
C1C S1C O13C Pr1 158.7(9) . . . . ?
O11C S1C C1C F13C -54.0(9) . . . . ?
O12C S1C C1C F13C 66.9(8) . . . . ?
O13C S1C C1C F13C -172.2(7) . . . . ?
O11C S1C C1C F12C 64.8(9) . . . . ?
O12C S1C C1C F12C -174.3(8) . . . . ?
O13C S1C C1C F12C -53.4(9) . . . . ?
O11C S1C C1C F11C -173.9(8) . . . . ?
O12C S1C C1C F11C -53.1(9) . . . . ?
O13C S1C C1C F11C 67.9(8) . . . . ?
O11D S1D O13D Pr1 -76.1(9) . . . . ?
O12D S1D O13D Pr1 59.6(9) . . . . ?
C1D S1D O13D Pr1 173.7(9) . . . . ?
O11D S1D C1D F12D -59.1(13) . . . . ?
O12D S1D C1D F12D 178.6(12) . . . . ?
O13D S1D C1D F12D 59.7(13) . . . . ?
O11D S1D C1D F13D 178.3(10) . . . . ?
O12D S1D C1D F13D 56.0(12) . . . . ?
O13D S1D C1D F13D -63.0(12) . . . . ?
O11D S1D C1D F11D 63.4(13) . . . . ?
O12D S1D C1D F11D -58.9(13) . . . . ?
O13D S1D C1D F11D -177.8(12) . . . . ?
O11E S1E O13E Pr1 61.3(7) . . . . ?
O12E S1E O13E Pr1 -77.0(7) . . . . ?
C1E S1E O13E Pr1 171.0(8) . . . . ?
O11E S1E C1E F12E 52.9(15) . . . . ?
O12E S1E C1E F12E 175.6(13) . . . . ?
O13E S1E C1E F12E -65.4(15) . . . . ?
O11E S1E C1E F13E -71.8(15) . . . . ?
O12E S1E C1E F13E 51.0(15) . . . . ?
O13E S1E C1E F13E 170.0(13) . . . . ?
O11E S1E C1E F11E 177.5(11) . . . . ?
O12E S1E C1E F11E -59.8(11) . . . . ?
O13E S1E C1E F11E 59.3(12) . . . . ?
